data_7205563
loop_
_publ_author_name
'Lakhdar, Youssef'
'M\'ezi\`ere, C\'ecile'
'Zorina, Leokadiya'
'Giffard, Michel'
'Batail, Patrick'
'Canadell, Enric'
'Auban-Senzier, Pascale'
'Pasquier, Claude'
'J\'erome, Denis'
'N\'afr\'adi, B\'alint'
'F\'orr\'o, L\'aszl\'o'

_publ_section_title
;
 Dual [proton]/[hole] mixed valence in a molecular metal: balancing
 chemical activity in the solid state by tapping into a molecular hole
 reservoir
;
_journal_issue 5
_journal_name_full 'Journal of Materials Chemistry'
_journal_page_first 1516
_journal_paper_doi 10.1039/c0jm02897e
_journal_volume 21
_journal_year 2011
_chemical_formula_moiety '2(C8 H4 I2 S6), C4 H3 O4'
_chemical_formula_sum 'C20 H11 I4 O4 S12'
_chemical_formula_weight 1207.61
_chemical_name_systematic
;
?
;
_space_group_IT_number 2
_symmetry_cell_setting triclinic
_symmetry_space_group_name_Hall '-P 1'
_symmetry_space_group_name_H-M 'P -1'
_atom_sites_solution_hydrogens geom
_atom_sites_solution_primary direct
_atom_sites_solution_secondary difmap
_audit_creation_method SHELXL-97
_cell_angle_alpha 78.710(7)
_cell_angle_beta 80.782(5)
_cell_angle_gamma 88.271(6)
_cell_formula_units_Z 2
_cell_length_a 8.1576(4)
_cell_length_b 13.1699(13)
_cell_length_c 15.4841(9)
_cell_measurement_temperature 293(2)
_cell_volume 1610.3(2)
_computing_cell_refinement 'Dirax/lsq (Duisenberg & Schreurs, 1989-2000)'
_computing_data_collection 'Collect (Nonius BV, 1997-2000)'
_computing_data_reduction 'EvalCCD (Duisenberg & Schreurs 1990-2000)'
_computing_molecular_graphics 'DIAMOND 3.1 (Crystal Impact GbR 2005)'
_computing_publication_material 'WinGX publication routines (Farrugia, 1999)'
_computing_structure_refinement 'SHELXL-97 (Sheldrick, 1997)'
_computing_structure_solution 'SHELXS-97 (Sheldrick, 1997)'
_diffrn_ambient_temperature 293(2)
_diffrn_measured_fraction_theta_full 0.996
_diffrn_measured_fraction_theta_max 0.996
_diffrn_measurement_device '\k-geometry diffractometer'
_diffrn_measurement_device_type 'Bruker Nonius KappaCCD'
_diffrn_measurement_method 'combined \f and \w-scans'
_diffrn_radiation_monochromator graphite
_diffrn_radiation_source 'fine-focus sealed tube'
_diffrn_radiation_type MoK\a
_diffrn_radiation_wavelength 0.71073
_diffrn_reflns_av_R_equivalents 0.0373
_diffrn_reflns_av_sigmaI/netI 0.0335
_diffrn_reflns_limit_h_max 11
_diffrn_reflns_limit_h_min -11
_diffrn_reflns_limit_k_max 18
_diffrn_reflns_limit_k_min -18
_diffrn_reflns_limit_l_max 21
_diffrn_reflns_limit_l_min -21
_diffrn_reflns_number 49416
_diffrn_reflns_theta_full 30.00
_diffrn_reflns_theta_max 30.00
_diffrn_reflns_theta_min 2.97
_diffrn_standards_decay_% 0
_exptl_absorpt_coefficient_mu 4.679
_exptl_absorpt_correction_T_max 0.7513
_exptl_absorpt_correction_T_min 0.4357
_exptl_absorpt_correction_type multi-scan
_exptl_absorpt_process_details sadabs
_exptl_crystal_colour black
_exptl_crystal_density_diffrn 2.491
_exptl_crystal_density_method 'not measured'
_exptl_crystal_description plate
_exptl_crystal_F_000 1134
_exptl_crystal_size_max 0.20
_exptl_crystal_size_mid 0.10
_exptl_crystal_size_min 0.06
_refine_diff_density_max 0.885
_refine_diff_density_min -1.110
_refine_diff_density_rms 0.108
_refine_ls_extinction_method none
_refine_ls_goodness_of_fit_ref 1.008
_refine_ls_hydrogen_treatment constr
_refine_ls_matrix_type full
_refine_ls_number_parameters 361
_refine_ls_number_reflns 9373
_refine_ls_number_restraints 0
_refine_ls_restrained_S_all 1.008
_refine_ls_R_factor_all 0.0563
_refine_ls_R_factor_gt 0.0270
_refine_ls_shift/su_max 0.002
_refine_ls_shift/su_mean 0.000
_refine_ls_structure_factor_coef Fsqd
_refine_ls_weighting_details 'calc w=1/[\s^2^(Fo^2^)+(0.0193P)^2^+0.5898P] where P=(Fo^2^+2Fc^2^)/3'
_refine_ls_weighting_scheme calc
_refine_ls_wR_factor_gt 0.0489
_refine_ls_wR_factor_ref 0.0557
_reflns_number_gt 6388
_reflns_number_total 9373
_reflns_threshold_expression >2\s(I)
_cod_data_source_file C0JM02897E.TXT
_cod_data_source_block beta-(EDT-TTF-I2)2Fumarate
_cod_database_code 7205563

loop_
_symmetry_equiv_pos_as_xyz
'x, y, z'
'-x, -y, -z'

loop_
_atom_site_label
_atom_site_type_symbol
_atom_site_fract_x
_atom_site_fract_y
_atom_site_fract_z
_atom_site_U_iso_or_equiv
_atom_site_adp_type
_atom_site_occupancy
_atom_site_symmetry_multiplicity
_atom_site_calc_flag
_atom_site_refinement_flags
_atom_site_disorder_assembly
_atom_site_disorder_group
I11 I 0.28174(2) 0.841090(14) 0.180755(11) 0.02619(5) Uani 1 1 d . . .
I12 I 0.65035(2) 0.680246(15) 0.253710(12) 0.03324(5) Uani 1 1 d . . .
S11 S 0.20634(8) 0.98360(5) 0.55957(4) 0.02854(15) Uani 1 1 d . . .
S12 S 0.48087(8) 0.85494(5) 0.62131(4) 0.02700(15) Uani 1 1 d . . .
S13 S 0.25982(8) 0.89523(5) 0.37851(4) 0.02612(15) Uani 1 1 d . . .
S14 S 0.53977(8) 0.76821(5) 0.43553(4) 0.02682(15) Uani 1 1 d . . .
S15 S 0.12314(8) 1.07185(5) 0.72174(5) 0.03057(16) Uani 1 1 d . . .
S16 S 0.45136(8) 0.91851(6) 0.79462(4) 0.02965(16) Uani 1 1 d . . .
C11 C 0.3618(3) 0.8949(2) 0.53700(16) 0.0246(6) Uani 1 1 d . . .
C12 C 0.3866(3) 0.85744(19) 0.45990(16) 0.0234(6) Uani 1 1 d . . .
C13 C 0.2518(3) 0.99134(19) 0.66448(16) 0.0239(6) Uani 1 1 d . . .
C14 C 0.3783(3) 0.93220(19) 0.69286(16) 0.0229(5) Uani 1 1 d . . .
C15 C 0.3685(3) 0.82709(19) 0.30239(15) 0.0219(5) Uani 1 1 d . . .
C16 C 0.4964(3) 0.7692(2) 0.32838(16) 0.0239(6) Uani 1 1 d . . .
C17 C 0.1370(3) 1.0059(2) 0.83487(17) 0.0308(6) Uani 1 1 d . . .
H17A H 0.0678 1.0417 0.8764 0.037 Uiso 1 1 calc R . .
H17B H 0.0943 0.9360 0.8439 0.037 Uiso 1 1 calc R . .
C18 C 0.3133(3) 1.0010(2) 0.85481(17) 0.0278(6) Uani 1 1 d . . .
H18A H 0.3105 0.9761 0.9183 0.033 Uiso 1 1 calc R . .
H18B H 0.3589 1.0706 0.8403 0.033 Uiso 1 1 calc R . .
I31 I 0.20371(2) 0.668964(14) 0.817590(11) 0.02772(5) Uani 1 1 d . . .
I32 I -0.15080(2) 0.824871(14) 0.736834(12) 0.03297(5) Uani 1 1 d . . .
S31 S 0.30009(8) 0.51470(6) 0.43816(4) 0.02956(16) Uani 1 1 d . . .
S32 S 0.02482(8) 0.64198(5) 0.37513(4) 0.02777(15) Uani 1 1 d . . .
S33 S 0.23930(8) 0.60258(5) 0.62068(4) 0.02644(15) Uani 1 1 d . . .
S34 S -0.03857(8) 0.72950(5) 0.55939(4) 0.02740(15) Uani 1 1 d . . .
S35 S 0.38693(9) 0.42600(6) 0.27623(5) 0.03303(17) Uani 1 1 d . . .
S36 S 0.05847(9) 0.57635(6) 0.20203(5) 0.03188(16) Uani 1 1 d . . .
C31 C 0.1429(3) 0.60235(19) 0.45990(16) 0.0231(6) Uani 1 1 d . . .
C32 C 0.1165(3) 0.63924(19) 0.53719(16) 0.0239(6) Uani 1 1 d . . .
C33 C 0.2570(3) 0.5071(2) 0.33239(16) 0.0245(6) Uani 1 1 d . . .
C34 C 0.1304(3) 0.5652(2) 0.30339(16) 0.0235(6) Uani 1 1 d . . .
C35 C 0.1293(3) 0.6741(2) 0.69443(16) 0.0235(6) Uani 1 1 d . . .
C36 C 0.0027(3) 0.73128(19) 0.66622(16) 0.0233(5) Uani 1 1 d . . .
C37 C 0.3720(3) 0.4903(3) 0.16208(18) 0.0432(8) Uani 1 1 d . . .
H37A H 0.4176 0.5596 0.1518 0.052 Uiso 1 1 calc R . .
H37B H 0.4394 0.4527 0.1213 0.052 Uiso 1 1 calc R . .
C38 C 0.1999(4) 0.4977(3) 0.14154(19) 0.0441(8) Uani 1 1 d . . .
H38A H 0.1543 0.4283 0.1533 0.053 Uiso 1 1 calc R . .
H38B H 0.2049 0.5251 0.0783 0.053 Uiso 1 1 calc R . .
C1 C -0.0482(3) 0.7259(2) 0.00781(17) 0.0294(6) Uani 1 1 d . . .
H1 H -0.0545 0.6548 0.0115 0.035 Uiso 1 1 calc R . .
C2 C -0.1846(3) 0.7800(2) 0.00042(17) 0.0319(6) Uani 1 1 d . . .
H2 H -0.1820 0.8511 -0.0020 0.038 Uiso 1 1 calc R . .
C3 C 0.1172(3) 0.7707(2) 0.01080(17) 0.0293(6) Uani 1 1 d . . .
O1 O 0.2433(2) 0.71831(16) -0.01270(12) 0.0377(5) Uani 1 1 d . . .
O2 O 0.1211(2) 0.85421(16) 0.03686(13) 0.0384(5) Uani 1 1 d . . .
C4 C -0.3443(3) 0.7300(3) -0.00415(18) 0.0329(7) Uani 1 1 d . . .
O3 O -0.4644(2) 0.79832(16) -0.01602(13) 0.0417(5) Uani 1 1 d . . .
H3 H -0.5518 0.7680 -0.0135 0.063 Uiso 1 1 calc R . .
O4 O -0.3603(3) 0.63834(19) 0.00338(17) 0.0595(7) Uani 1 1 d . . .

loop_
_atom_site_aniso_label
_atom_site_aniso_U_11
_atom_site_aniso_U_22
_atom_site_aniso_U_33
_atom_site_aniso_U_23
_atom_site_aniso_U_13
_atom_site_aniso_U_12
I11 0.02469(9) 0.03691(11) 0.01940(9) -0.00937(7) -0.00601(7) 0.00093(8)
I12 0.03126(10) 0.03848(11) 0.03497(11) -0.01976(9) -0.00627(8) 0.00942(9)
S11 0.0285(3) 0.0375(4) 0.0230(3) -0.0111(3) -0.0096(3) 0.0110(3)
S12 0.0285(3) 0.0348(4) 0.0207(3) -0.0104(3) -0.0085(3) 0.0108(3)
S13 0.0257(3) 0.0344(4) 0.0205(3) -0.0089(3) -0.0075(3) 0.0092(3)
S14 0.0276(3) 0.0330(4) 0.0222(3) -0.0084(3) -0.0086(3) 0.0087(3)
S15 0.0311(4) 0.0348(4) 0.0290(4) -0.0145(3) -0.0057(3) 0.0100(3)
S16 0.0294(3) 0.0414(4) 0.0222(3) -0.0129(3) -0.0091(3) 0.0070(3)
C11 0.0235(13) 0.0291(15) 0.0219(14) -0.0070(11) -0.0040(11) 0.0054(11)
C12 0.0247(13) 0.0269(14) 0.0196(13) -0.0064(11) -0.0046(10) 0.0048(11)
C13 0.0242(13) 0.0271(14) 0.0212(13) -0.0069(11) -0.0037(11) 0.0021(11)
C14 0.0238(13) 0.0269(14) 0.0190(13) -0.0072(11) -0.0029(10) -0.0015(11)
C15 0.0235(12) 0.0288(14) 0.0153(12) -0.0071(11) -0.0046(10) -0.0001(11)
C16 0.0253(13) 0.0276(14) 0.0204(13) -0.0075(11) -0.0047(11) 0.0008(11)
C17 0.0269(14) 0.0429(17) 0.0237(14) -0.0131(13) 0.0008(11) 0.0003(13)
C18 0.0287(14) 0.0362(16) 0.0210(14) -0.0135(12) -0.0009(11) -0.0023(12)
I31 0.02482(9) 0.04013(11) 0.02062(9) -0.01025(8) -0.00582(7) 0.00213(8)
I32 0.02986(10) 0.03737(11) 0.03746(12) -0.02026(9) -0.00845(8) 0.01018(8)
S31 0.0303(3) 0.0377(4) 0.0242(4) -0.0118(3) -0.0098(3) 0.0115(3)
S32 0.0302(3) 0.0342(4) 0.0217(3) -0.0105(3) -0.0082(3) 0.0104(3)
S33 0.0279(3) 0.0334(4) 0.0206(3) -0.0102(3) -0.0074(3) 0.0104(3)
S34 0.0286(3) 0.0332(4) 0.0234(3) -0.0098(3) -0.0092(3) 0.0091(3)
S35 0.0327(4) 0.0377(4) 0.0328(4) -0.0171(3) -0.0068(3) 0.0111(3)
S36 0.0355(4) 0.0415(4) 0.0228(4) -0.0128(3) -0.0105(3) 0.0079(3)
C31 0.0239(13) 0.0261(14) 0.0207(13) -0.0073(11) -0.0050(10) 0.0041(11)
C32 0.0258(13) 0.0282(14) 0.0192(13) -0.0066(11) -0.0067(11) 0.0041(11)
C33 0.0257(13) 0.0282(14) 0.0212(13) -0.0089(11) -0.0038(11) 0.0001(12)
C34 0.0241(13) 0.0290(14) 0.0189(13) -0.0076(11) -0.0041(11) -0.0008(12)
C35 0.0225(13) 0.0301(15) 0.0195(13) -0.0081(11) -0.0032(10) -0.0024(11)
C36 0.0229(13) 0.0267(14) 0.0221(13) -0.0091(11) -0.0040(10) 0.0021(11)
C37 0.0355(16) 0.070(2) 0.0252(16) -0.0180(15) 0.0025(13) -0.0002(16)
C38 0.0492(19) 0.059(2) 0.0291(17) -0.0211(15) -0.0092(14) 0.0155(17)
C1 0.0230(13) 0.0441(17) 0.0227(14) -0.0099(12) -0.0028(11) -0.0066(13)
C2 0.0220(13) 0.0470(18) 0.0294(15) -0.0142(13) -0.0027(11) -0.0033(13)
C3 0.0237(14) 0.0466(18) 0.0183(13) -0.0045(12) -0.0078(11) 0.0004(13)
O1 0.0204(10) 0.0567(13) 0.0396(12) -0.0173(10) -0.0060(9) 0.0035(10)
O2 0.0322(11) 0.0505(13) 0.0381(12) -0.0173(10) -0.0117(9) 0.0015(10)
C4 0.0213(14) 0.054(2) 0.0279(15) -0.0184(14) -0.0029(11) 0.0020(14)
O3 0.0201(10) 0.0581(14) 0.0488(13) -0.0116(11) -0.0090(9) -0.0014(10)
O4 0.0316(12) 0.0566(16) 0.097(2) -0.0306(15) -0.0090(12) -0.0022(12)

loop_
_atom_type_symbol
_atom_type_description
_atom_type_scat_dispersion_real
_atom_type_scat_dispersion_imag
_atom_type_scat_source
C C 0.0033 0.0016 'International Tables Vol C Tables 4.2.6.8 and 6.1.1.4'
H H 0.0000 0.0000 'International Tables Vol C Tables 4.2.6.8 and 6.1.1.4'
I I -0.4742 1.8119 'International Tables Vol C Tables 4.2.6.8 and 6.1.1.4'
O O 0.0106 0.0060 'International Tables Vol C Tables 4.2.6.8 and 6.1.1.4'
S S 0.1246 0.1234 'International Tables Vol C Tables 4.2.6.8 and 6.1.1.4'

loop_
_geom_angle_atom_site_label_1
_geom_angle_atom_site_label_2
_geom_angle_atom_site_label_3
_geom_angle
_geom_angle_site_symmetry_1
_geom_angle_site_symmetry_3
_geom_angle_publ_flag
C11 S11 C13 95.58(12) . . ?
C11 S12 C14 95.37(12) . . ?
C15 S13 C12 95.42(11) . . ?
C12 S14 C16 94.75(12) . . ?
C13 S15 C17 98.74(12) . . ?
C14 S16 C18 103.36(12) . . ?
C12 C11 S11 122.59(19) . . ?
C12 C11 S12 122.30(19) . . ?
S11 C11 S12 115.09(14) . . ?
C11 C12 S14 123.78(19) . . ?
C11 C12 S13 121.18(19) . . ?
S14 C12 S13 115.03(14) . . ?
C14 C13 S15 127.6(2) . . ?
C14 C13 S11 116.88(19) . . ?
S15 C13 S11 115.46(13) . . ?
C13 C14 S16 128.6(2) . . ?
C13 C14 S12 117.07(19) . . ?
S16 C14 S12 114.27(14) . . ?
C16 C15 S13 116.87(18) . . ?
C16 C15 I11 126.82(18) . . ?
S13 C15 I11 116.29(12) . . ?
C15 C16 S14 117.68(19) . . ?
C15 C16 I12 126.35(18) . . ?
S14 C16 I12 115.97(13) . . ?
C18 C17 S15 112.55(18) . . ?
C17 C18 S16 114.43(18) . . ?
C31 S31 C33 95.35(12) . . ?
C31 S32 C34 95.27(12) . . ?
C35 S33 C32 95.50(12) . . ?
C36 S34 C32 94.74(11) . . ?
C33 S35 C37 98.64(13) . . ?
C34 S36 C38 103.90(13) . . ?
C32 C31 S31 122.16(19) . . ?
C32 C31 S32 122.40(19) . . ?
S31 C31 S32 115.42(14) . . ?
C31 C32 S33 122.35(19) . . ?
C31 C32 S34 122.84(19) . . ?
S33 C32 S34 114.79(14) . . ?
C34 C33 S35 127.6(2) . . ?
C34 C33 S31 117.13(19) . . ?
S35 C33 S31 115.22(14) . . ?
C33 C34 S36 128.4(2) . . ?
C33 C34 S32 116.83(19) . . ?
S36 C34 S32 114.72(14) . . ?
C36 C35 S33 116.71(19) . . ?
C36 C35 I31 124.20(19) . . ?
S33 C35 I31 119.07(13) . . ?
C35 C36 S34 118.10(19) . . ?
C35 C36 I32 126.29(18) . . ?
S34 C36 I32 115.61(12) . . ?
C38 C37 S35 113.9(2) . . ?
C37 C38 S36 116.1(2) . . ?
C2 C1 C3 124.6(3) . . ?
C1 C2 C4 121.5(3) . . ?
O2 C3 O1 125.2(2) . . ?
O2 C3 C1 118.7(2) . . ?
O1 C3 C1 116.1(3) . . ?
O4 C4 O3 124.5(3) . . ?
O4 C4 C2 123.4(3) . . ?
O3 C4 C2 112.1(3) . . ?

loop_
_geom_bond_atom_site_label_1
_geom_bond_atom_site_label_2
_geom_bond_distance
_geom_bond_site_symmetry_2
_geom_bond_publ_flag
I11 C15 2.089(2) . ?
I12 C16 2.065(2) . ?
S11 C11 1.739(2) . ?
S11 C13 1.745(2) . ?
S12 C11 1.741(2) . ?
S12 C14 1.748(3) . ?
S13 C15 1.735(2) . ?
S13 C12 1.745(2) . ?
S14 C12 1.738(2) . ?
S14 C16 1.749(2) . ?
S15 C13 1.736(3) . ?
S15 C17 1.816(3) . ?
S16 C14 1.748(2) . ?
S16 C18 1.818(3) . ?
C11 C12 1.363(3) . ?
C13 C14 1.352(3) . ?
C15 C16 1.341(3) . ?
C17 C18 1.516(3) . ?
I31 C35 2.080(2) . ?
I32 C36 2.068(2) . ?
S31 C31 1.736(2) . ?
S31 C33 1.751(2) . ?
S32 C31 1.740(2) . ?
S32 C34 1.755(3) . ?
S33 C35 1.743(3) . ?
S33 C32 1.746(2) . ?
S34 C36 1.745(2) . ?
S34 C32 1.750(2) . ?
S35 C33 1.738(3) . ?
S35 C37 1.826(3) . ?
S36 C34 1.740(2) . ?
S36 C38 1.801(3) . ?
C31 C32 1.361(3) . ?
C33 C34 1.349(3) . ?
C35 C36 1.340(3) . ?
C37 C38 1.484(4) . ?
C1 C2 1.312(4) . ?
C1 C3 1.500(3) . ?
C2 C4 1.495(4) . ?
C3 O2 1.246(3) . ?
C3 O1 1.265(3) . ?
C4 O4 1.199(3) . ?
C4 O3 1.320(3) . ?
